data_1522011
loop_
_publ_author_name
'Kimball, C.W.'
'Vaishnava, P.P.'
'Dwight, A.E.'

_publ_section_title
;
 Phonon anomalies and local atomic displacements in the exchange-enhanced
 superconductor U6 Fe
;
_journal_name_full 'Physical Review, Serie 3. B - Condensed Matter (18,1978-)'
_journal_page_first 4419
_journal_page_last 4425
_journal_volume 32
_journal_year 1985
_chemical_formula_sum 'Fe U6'
_space_group_IT_number 140
_symmetry_space_group_name_Hall '-I 4 2c'
_symmetry_space_group_name_H-M 'I 4/m c m'
_cell_angle_alpha 90
_cell_angle_beta 90
_cell_angle_gamma 90
_cell_formula_units_Z 4
_cell_length_a 10.2863
_cell_length_b 10.2863
_cell_length_c 5.241
_cell_volume 554.540
_citation_journal_id_ASTM PRBMDO
_cod_data_source_file Kimball_PRBMDO_1985_101.cif
_cod_data_source_block Fe1U6
_cod_original_cell_volume 554.5396
_cod_original_formula_sum 'Fe1 U6'
_cod_database_code 1522011

loop_
_symmetry_equiv_pos_as_xyz
x,y,z
-y,x,z
-x,-y,z
y,-x,z
x,-y,-z+1/2
y,x,-z+1/2
-x,y,-z+1/2
-y,-x,-z+1/2
-x,-y,-z
y,-x,-z
x,y,-z
-y,x,-z
-x,y,z-1/2
-y,-x,z-1/2
x,-y,z-1/2
y,x,z-1/2
x+1/2,y+1/2,z+1/2
-y+1/2,x+1/2,z+1/2
-x+1/2,-y+1/2,z+1/2
y+1/2,-x+1/2,z+1/2
x+1/2,-y+1/2,-z+1
y+1/2,x+1/2,-z+1
-x+1/2,y+1/2,-z+1
-y+1/2,-x+1/2,-z+1
-x+1/2,-y+1/2,-z+1/2
y+1/2,-x+1/2,-z+1/2
x+1/2,y+1/2,-z+1/2
-y+1/2,x+1/2,-z+1/2
-x+1/2,y+1/2,z
-y+1/2,-x+1/2,z
x+1/2,-y+1/2,z
y+1/2,x+1/2,z

loop_
_atom_site_label
_atom_site_type_symbol
_atom_site_fract_x
_atom_site_fract_y
_atom_site_fract_z
_atom_site_occupancy
_atom_site_U_iso_or_equiv
U2 U 0.214 0.1032 0 1 0.0
U1 U 0.4053 0.9053 0 1 0.0
Fe1 Fe 0 0 0.25 1 0.0
